data_5000298
loop_
_publ_author_name
'Boskovic, Colette'
'Pink, Maren'
'Huffman, John C.'
'Hendrickson, David N.'
'Christou, George'

_publ_section_title
;
 Single-Molecule Magnets: Ligand-Induced Core Distortion and Multiple
 Jahn--Teller Isomerism in [Mn~12~O~12~(O~2~CMe)~8~(O~2~PPh~2~)~8~(H~2~O)~4~]
;
_journal_issue 40
_journal_name_full 'Journal of the American Chemical Society'
_journal_page_first 9914
_journal_page_last 9915
_journal_paper_doi 10.1021/ja016341+
_journal_volume 123
_journal_year 2001
_chemical_formula_moiety 'C112 H112 Mn12 O48 P8, 12(C H2 Cl2)'
_chemical_formula_sum 'C124 H136 Cl24 Mn12 O48 P8'
_chemical_formula_weight 4152.17
_space_group_IT_number 86
_symmetry_cell_setting tetragonal
_symmetry_space_group_name_Hall '-P 4bc'
_symmetry_space_group_name_H-M 'P 42/n :2'
_atom_sites_solution_hydrogens geom
_atom_sites_solution_primary direct
_atom_sites_solution_secondary difmap
_cell_angle_alpha 90.00
_cell_angle_beta 90.00
_cell_angle_gamma 90.00
_cell_formula_units_Z 2
_cell_length_a 25.2075(19)
_cell_length_b 25.2075(19)
_cell_length_c 13.4133(14)
_cell_measurement_reflns_used 962
_cell_measurement_temperature 113(2)
_cell_measurement_theta_max 24.78
_cell_measurement_theta_min 2.56
_cell_volume 8523.1(13)
_diffrn_ambient_temperature 113(2)
_diffrn_detector 'CCD area detector'
_diffrn_detector_area_resol_mean 44.52
_diffrn_detector_type 'Bruker SMART 6000'
_diffrn_measured_fraction_theta_full 1.000
_diffrn_measured_fraction_theta_max 1.000
_diffrn_measurement_details '   0.30 degree frames measured for  15 seconds each'
_diffrn_measurement_device 'three-circle goniometer with fixed chi'
_diffrn_measurement_device_type 'Bruker Platform goniometer'
_diffrn_measurement_method \w-scans
_diffrn_radiation_monochromator graphite
_diffrn_radiation_source 'fine-focus sealed tube'
_diffrn_radiation_type MoK\a
_diffrn_radiation_wavelength 0.71073
_diffrn_reflns_av_R_equivalents 0.0929
_diffrn_reflns_av_sigmaI/netI 0.0724
_diffrn_reflns_limit_h_max 32
_diffrn_reflns_limit_h_min -28
_diffrn_reflns_limit_k_max 32
_diffrn_reflns_limit_k_min -32
_diffrn_reflns_limit_l_max 17
_diffrn_reflns_limit_l_min -17
_diffrn_reflns_number 74056
_diffrn_reflns_theta_full 27.50
_diffrn_reflns_theta_max 27.50
_diffrn_reflns_theta_min 1.90
_diffrn_standards_decay_% ?
_diffrn_standards_interval_count ?
_diffrn_standards_interval_time ?
_diffrn_standards_number ?
_exptl_absorpt_coefficient_mu 1.381
_exptl_absorpt_correction_T_max 0.8196
_exptl_absorpt_correction_T_min 0.6984
_exptl_absorpt_correction_type multi-scan
_exptl_absorpt_process_details 'SADABS, R. Blessing (1995)'
_exptl_crystal_colour brown
_exptl_crystal_density_diffrn 1.618
_exptl_crystal_density_meas ?
_exptl_crystal_density_method 'not measured'
_exptl_crystal_description plate
_exptl_crystal_F_000 4184
_exptl_crystal_size_max 0.28
_exptl_crystal_size_mid 0.26
_exptl_crystal_size_min 0.15
_refine_diff_density_max 2.312
_refine_diff_density_min -2.418
_refine_diff_density_rms 0.131
_refine_ls_extinction_coef ?
_refine_ls_extinction_method none
_refine_ls_goodness_of_fit_ref 1.021
_refine_ls_hydrogen_treatment riding
_refine_ls_matrix_type full
_refine_ls_number_parameters 505
_refine_ls_number_reflns 9776
_refine_ls_number_restraints 19
_refine_ls_restrained_S_all 1.024
_refine_ls_R_factor_all 0.1153
_refine_ls_R_factor_gt 0.0666
_refine_ls_shift/su_max 0.008
_refine_ls_shift/su_mean 0.000
_refine_ls_structure_factor_coef Fsqd
_refine_ls_weighting_details 'calc w=1/[\s^2^(Fo^2^)+(0.1304P)^2^+0.0000P] where P=(Fo^2^+2Fc^2^)/3'
_refine_ls_weighting_scheme calc
_refine_ls_wR_factor_gt 0.1925
_refine_ls_wR_factor_ref 0.2180
_reflns_number_gt 5786
_reflns_number_total 9776
_reflns_threshold_expression >2sigma(I)
_cod_depositor_comments
;
The following automatic conversions were performed:

'_exptl_absorpt_correction_type' tag value 'multi-scans' was replaced
with 'multi-scan' value.

Automatic conversion script
Id: cif_fix_values 1646 2011-03-28 12:23:43Z adriana 
;
_cod_original_sg_symbol_H-M P4(2)/n
_cod_database_code 5000298

loop_
_symmetry_equiv_pos_as_xyz
'x, y, z'
'-x+1/2, -y+1/2, z'
'-y, x+1/2, z+1/2'
'y+1/2, -x, z+1/2'
'-x, -y, -z'
'x-1/2, y-1/2, -z'
'y, -x-1/2, -z-1/2'
'-y-1/2, x, -z-1/2'

loop_
_atom_site_label
_atom_site_type_symbol
_atom_site_fract_x
_atom_site_fract_y
_atom_site_fract_z
_atom_site_U_iso_or_equiv
_atom_site_adp_type
_atom_site_occupancy
_atom_site_symmetry_multiplicity
_atom_site_calc_flag
_atom_site_refinement_flags
_atom_site_disorder_assembly
_atom_site_disorder_group
Mn1 Mn 0.19388(2) 0.26629(2) 0.67754(4) 0.01819(12) Uani 1 1 d . . .
Mn2 Mn 0.18460(2) 0.40013(2) 0.71538(5) 0.02377(13) Uani 1 1 d . . .
Mn3 Mn 0.09236(2) 0.30672(2) 0.65400(4) 0.02437(13) Uani 1 1 d . . .
O9 O 0.20281(9) 0.26520(9) 0.81773(17) 0.0181(5) Uani 1 1 d . . .
O10 O 0.16171(9) 0.33249(9) 0.67693(19) 0.0212(6) Uani 1 1 d . . .
O11 O 0.12513(9) 0.24020(10) 0.69031(19) 0.0228(6) Uani 1 1 d . . .
O12 O 0.24350(10) 0.39562(10) 0.5938(2) 0.0311(7) Uani 1 1 d . . .
H12O H 0.2537 0.3645 0.5850 0.047 Uiso 1 1 d R . .
H12P H 0.2698 0.4124 0.6153 0.047 Uiso 1 1 d R . .
P1 P 0.23502(4) 0.50493(4) 0.80923(9) 0.0325(3) Uani 1 1 d . . .
O1 O 0.20910(11) 0.47143(10) 0.7295(2) 0.0308(7) Uani 1 1 d . . .
O2 O 0.27620(11) 0.47666(10) 0.8725(2) 0.0335(7) Uani 1 1 d . . .
C1 C 0.18656(18) 0.53203(16) 0.8907(4) 0.0408(12) Uani 1 1 d . . .
C2 C 0.1882(2) 0.5212(3) 0.9933(4) 0.0630(17) Uani 1 1 d . . .
H2A H 0.2158 0.4997 1.0196 0.076 Uiso 1 1 calc R . .
C3 C 0.1499(3) 0.5415(3) 1.0566(5) 0.083(2) Uani 1 1 d . . .
H3A H 0.1505 0.5335 1.1258 0.099 Uiso 1 1 calc R . .
C4 C 0.1109(2) 0.5733(2) 1.0176(5) 0.0709(18) Uani 1 1 d . . .
H4A H 0.0849 0.5878 1.0610 0.085 Uiso 1 1 calc R . .
C5 C 0.1085(2) 0.5846(2) 0.9206(5) 0.0664(17) Uani 1 1 d . . .
H5A H 0.0808 0.6064 0.8957 0.080 Uiso 1 1 calc R . .
C6 C 0.1466(2) 0.5644(2) 0.8557(5) 0.0610(16) Uani 1 1 d . . .
H6A H 0.1451 0.5730 0.7868 0.073 Uiso 1 1 calc R . .
C7 C 0.26449(17) 0.56033(16) 0.7447(4) 0.0417(12) Uani 1 1 d . . .
C8 C 0.2919(2) 0.59818(19) 0.8017(5) 0.0644(18) Uani 1 1 d . . .
H8A H 0.2937 0.5952 0.8722 0.077 Uiso 1 1 calc R . .
C9 C 0.3167(3) 0.6407(2) 0.7516(7) 0.085(2) Uani 1 1 d . . .
H9A H 0.3351 0.6669 0.7889 0.102 Uiso 1 1 calc R . .
C10 C 0.3148(3) 0.6444(2) 0.6526(7) 0.099(3) Uani 1 1 d . . .
H10A H 0.3321 0.6731 0.6205 0.118 Uiso 1 1 calc R . .
C11 C 0.2880(3) 0.6073(2) 0.5955(6) 0.090(2) Uani 1 1 d . . .
H11A H 0.2869 0.6107 0.5250 0.108 Uiso 1 1 calc R . .
C12 C 0.2625(2) 0.5647(2) 0.6427(5) 0.0629(16) Uani 1 1 d . . .
H12A H 0.2440 0.5391 0.6044 0.075 Uiso 1 1 calc R . .
P2 P 0.07750(4) 0.38127(4) 0.85290(8) 0.0262(2) Uani 1 1 d . . .
O3 O 0.12896(11) 0.40724(11) 0.8277(2) 0.0359(7) Uani 1 1 d . . .
O4 O 0.06669(10) 0.32785(10) 0.8030(2) 0.0272(6) Uani 1 1 d . . .
C13 C 0.02375(16) 0.42558(15) 0.8235(3) 0.0313(10) Uani 1 1 d . . .
C14 C -0.01761(17) 0.41063(18) 0.7612(4) 0.0402(12) Uani 1 1 d . . .
H14A H -0.0195 0.3753 0.7366 0.048 Uiso 1 1 calc R . .
C15 C -0.05634(19) 0.4475(2) 0.7349(4) 0.0493(14) Uani 1 1 d . . .
H15A H -0.0841 0.4375 0.6907 0.059 Uiso 1 1 calc R . .
C16 C -0.0546(2) 0.4984(2) 0.7727(4) 0.0575(15) Uani 1 1 d . . .
H16A H -0.0811 0.5234 0.7548 0.069 Uiso 1 1 calc R . .
C17 C -0.0144(2) 0.51282(19) 0.8363(4) 0.0579(16) Uani 1 1 d . . .
H17A H -0.0136 0.5476 0.8636 0.070 Uiso 1 1 calc R . .
C18 C 0.0250(2) 0.47702(17) 0.8607(4) 0.0456(13) Uani 1 1 d . . .
H18A H 0.0531 0.4876 0.9033 0.055 Uiso 1 1 calc R . .
C19 C 0.07652(16) 0.37043(16) 0.9850(3) 0.0346(10) Uani 1 1 d . . .
C20 C 0.1212(2) 0.3799(2) 1.0436(4) 0.0637(16) Uani 1 1 d . . .
H20A H 0.1524 0.3943 1.0144 0.076 Uiso 1 1 calc R . .
C21 C 0.1199(3) 0.3686(3) 1.1433(5) 0.085(2) Uani 1 1 d . . .
H21A H 0.1510 0.3746 1.1817 0.102 Uiso 1 1 calc R . .
C22 C 0.0770(3) 0.3496(2) 1.1890(4) 0.0680(17) Uani 1 1 d . . .
H22A H 0.0775 0.3429 1.2587 0.082 Uiso 1 1 calc R . .
C23 C 0.0314(2) 0.33954(19) 1.1328(4) 0.0526(14) Uani 1 1 d . . .
H23A H 0.0004 0.3259 1.1640 0.063 Uiso 1 1 calc R . .
C24 C 0.03175(19) 0.34973(16) 1.0311(3) 0.0388(11) Uani 1 1 d . . .
H24A H 0.0010 0.3424 0.9926 0.047 Uiso 1 1 calc R . .
O5 O 0.11267(11) 0.29043(11) 0.4979(2) 0.0318(7) Uani 1 1 d . . .
O6 O 0.19518(10) 0.26221(10) 0.53504(18) 0.0243(6) Uani 1 1 d . . .
C25 C 0.15698(16) 0.27404(15) 0.4732(3) 0.0287(9) Uani 1 1 d . . .
C26 C 0.1714(2) 0.2675(2) 0.3660(3) 0.0437(12) Uani 1 1 d . . .
H26A H 0.1393 0.2611 0.3267 0.066 Uiso 1 1 calc R . .
H26B H 0.1956 0.2372 0.3587 0.066 Uiso 1 1 calc R . .
H26C H 0.1890 0.2997 0.3420 0.066 Uiso 1 1 calc R . .
O7 O 0.13378(11) 0.43204(10) 0.6181(2) 0.0359(8) Uani 1 1 d . . .
O8 O 0.06594(10) 0.37469(11) 0.6026(2) 0.0318(7) Uani 1 1 d . . .
C27 C 0.08859(16) 0.41929(16) 0.5907(3) 0.0347(10) Uani 1 1 d . . .
C28 C 0.0564(2) 0.4601(2) 0.5339(5) 0.0603(16) Uani 1 1 d . . .
H28A H 0.0790 0.4904 0.5172 0.090 Uiso 1 1 calc R . .
H28B H 0.0267 0.4720 0.5752 0.090 Uiso 1 1 calc R . .
H28C H 0.0427 0.4441 0.4724 0.090 Uiso 1 1 calc R . .
C29 C 0.0272(2) 0.2013(2) 0.0671(4) 0.0605(16) Uani 1 1 d . . .
H29A H 0.0220 0.1822 0.0034 0.073 Uiso 1 1 calc R . .
H29B H 0.0390 0.2378 0.0513 0.073 Uiso 1 1 calc R . .
Cl1 Cl -0.03312(8) 0.20404(8) 0.13172(17) 0.1077(7) Uani 1 1 d . . .
Cl2 Cl 0.07589(10) 0.16972(9) 0.13560(18) 0.1187(8) Uani 1 1 d . . .
C30 C -0.0481(2) 0.3642(4) 0.4668(5) 0.091(3) Uiso 0.592(3) 1 d PD A 1
H30A H -0.0502 0.3249 0.4684 0.109 Uiso 0.592(3) 1 calc PR A 1
H30B H -0.0225 0.3755 0.5186 0.109 Uiso 0.592(3) 1 calc PR A 1
Cl3 Cl -0.0252(2) 0.38463(19) 0.3495(3) 0.1223(12) Uani 0.592(3) 1 d PD A 1
Cl4 Cl -0.10999(15) 0.39051(14) 0.4936(3) 0.1041(11) Uani 0.592(3) 1 d PD A 1
C30D C -0.0391(8) 0.3442(2) 0.4352(6) 0.091(3) Uiso 0.408(3) 1 d PD A 2
H30C H -0.0743 0.3464 0.4674 0.109 Uiso 0.408(3) 1 calc PR A 2
H30D H -0.0116 0.3418 0.4877 0.109 Uiso 0.408(3) 1 calc PR A 2
Cl3D Cl -0.0279(4) 0.3998(2) 0.3582(5) 0.1223(12) Uani 0.408(3) 1 d PD A 2
Cl4D Cl -0.0359(3) 0.28840(18) 0.3553(4) 0.1041(11) Uani 0.41 1 d PD A 2
C31 C 0.3017(6) 0.6869(4) 0.2346(6) 0.144(6) Uiso 0.448(4) 1 d PD B 1
H31A H 0.3405 0.6874 0.2237 0.173 Uiso 0.448(4) 1 calc PR B 1
H31B H 0.2859 0.7158 0.1944 0.173 Uiso 0.448(4) 1 calc PR B 1
Cl5 Cl 0.2884(3) 0.6980(3) 0.3606(5) 0.220(3) Uani 0.448(4) 1 d PD B 1
Cl6 Cl 0.2757(3) 0.6253(3) 0.1950(8) 0.256(4) Uani 0.448(4) 1 d PD B 1
C31D C 0.3202(4) 0.6717(5) 0.1786(6) 0.144(6) Uiso 0.552(4) 1 d PD B 2
H31C H 0.3536 0.6541 0.1583 0.173 Uiso 0.552(4) 1 calc PR B 2
H31D H 0.3295 0.7052 0.2129 0.173 Uiso 0.552(4) 1 calc PR B 2
Cl5D Cl 0.2821(2) 0.6861(3) 0.0713(6) 0.214(4) Uani 0.552(4) 1 d PD B 2
Cl6D Cl 0.2858(3) 0.6303(3) 0.2614(7) 0.256(4) Uani 0.552(4) 1 d PD B 2

loop_
_atom_site_aniso_label
_atom_site_aniso_U_11
_atom_site_aniso_U_22
_atom_site_aniso_U_33
_atom_site_aniso_U_23
_atom_site_aniso_U_13
_atom_site_aniso_U_12
Mn1 0.0156(2) 0.0152(2) 0.0237(2) -0.0013(2) -0.0009(2) 0.00240(18)
Mn2 0.0190(3) 0.0157(2) 0.0366(3) -0.0025(2) 0.0031(2) 0.0018(2)
Mn3 0.0161(2) 0.0201(3) 0.0369(3) -0.0038(2) -0.0049(2) 0.0041(2)
O9 0.0159(11) 0.0159(11) 0.0225(11) -0.0015(9) -0.0007(9) -0.0019(9)
O10 0.0164(11) 0.0159(11) 0.0313(13) -0.0022(10) -0.0007(10) 0.0009(9)
O11 0.0165(11) 0.0199(12) 0.0319(13) -0.0048(10) -0.0029(10) 0.0003(9)
O12 0.0250(13) 0.0240(13) 0.0443(16) 0.0051(12) -0.0003(12) 0.0025(10)
P1 0.0275(5) 0.0165(4) 0.0534(7) -0.0059(4) 0.0085(5) -0.0002(4)
O1 0.0289(13) 0.0144(12) 0.0491(17) -0.0007(11) 0.0067(12) -0.0004(10)
O2 0.0315(14) 0.0221(13) 0.0469(17) -0.0105(12) 0.0037(13) 0.0001(11)
C1 0.038(2) 0.0192(18) 0.065(3) -0.0130(19) 0.011(2) -0.0007(16)
C2 0.048(3) 0.077(4) 0.064(4) -0.014(3) 0.009(3) 0.010(3)
C3 0.061(4) 0.121(6) 0.066(4) -0.022(4) 0.015(3) 0.019(4)
C4 0.058(3) 0.062(3) 0.093(4) -0.040(3) 0.029(3) -0.003(3)
C5 0.065(3) 0.035(3) 0.099(4) 0.002(3) 0.036(3) 0.019(2)
C6 0.054(3) 0.045(3) 0.084(4) 0.006(3) 0.033(3) 0.017(2)
C7 0.032(2) 0.0194(19) 0.073(3) -0.003(2) 0.014(2) 0.0036(16)
C8 0.048(3) 0.030(2) 0.116(5) 0.003(3) -0.009(3) -0.012(2)
C9 0.069(4) 0.029(3) 0.157(7) -0.001(4) 0.013(4) -0.017(3)
C10 0.081(4) 0.033(3) 0.182(7) 0.002(4) 0.068(5) -0.015(3)
C11 0.108(5) 0.049(3) 0.112(5) 0.012(3) 0.068(4) -0.005(3)
C12 0.073(3) 0.031(2) 0.084(4) 0.001(3) 0.037(3) -0.006(2)
P2 0.0187(4) 0.0207(4) 0.0390(5) -0.0063(4) 0.0025(4) 0.0020(3)
O3 0.0237(13) 0.0268(14) 0.0573(18) -0.0163(13) 0.0105(13) -0.0039(11)
O4 0.0178(12) 0.0236(13) 0.0403(15) -0.0072(11) 0.0003(11) 0.0025(10)
C13 0.0296(19) 0.0255(19) 0.039(2) -0.0035(17) 0.0087(17) 0.0081(15)
C14 0.028(2) 0.039(2) 0.054(3) -0.011(2) 0.001(2) 0.0117(17)
C15 0.035(2) 0.062(3) 0.051(3) -0.006(2) -0.001(2) 0.019(2)
C16 0.062(3) 0.052(3) 0.059(3) 0.003(2) 0.002(3) 0.035(2)
C17 0.080(4) 0.027(2) 0.066(3) -0.010(2) -0.008(3) 0.019(2)
C18 0.052(3) 0.027(2) 0.057(3) -0.014(2) -0.007(2) 0.0091(19)
C19 0.0287(19) 0.0289(19) 0.046(2) -0.0111(18) -0.0003(18) 0.0137(16)
C20 0.036(3) 0.096(4) 0.059(3) -0.034(3) -0.013(2) 0.021(3)
C21 0.067(4) 0.129(5) 0.060(3) -0.033(4) -0.026(3) 0.046(4)
C22 0.089(4) 0.073(3) 0.042(3) -0.008(3) 0.001(3) 0.048(3)
C23 0.080(4) 0.031(2) 0.047(3) -0.007(2) 0.013(3) 0.008(2)
C24 0.048(2) 0.025(2) 0.044(2) -0.0069(18) 0.001(2) 0.0014(18)
O5 0.0293(14) 0.0320(14) 0.0340(15) -0.0032(12) -0.0100(12) 0.0083(11)
O6 0.0238(12) 0.0247(13) 0.0244(12) -0.0003(10) -0.0027(10) 0.0061(10)
C25 0.035(2) 0.0203(17) 0.031(2) 0.0017(15) -0.0071(17) 0.0026(15)
C26 0.048(3) 0.057(3) 0.026(2) 0.000(2) -0.0097(19) 0.008(2)
O7 0.0254(13) 0.0197(13) 0.0625(19) 0.0018(13) 0.0029(13) 0.0055(11)
O8 0.0237(13) 0.0273(14) 0.0444(16) 0.0009(12) -0.0038(12) 0.0063(11)
C27 0.0264(19) 0.030(2) 0.047(2) 0.0068(18) 0.0033(18) 0.0094(16)
C28 0.040(3) 0.044(3) 0.097(4) 0.027(3) -0.003(3) 0.011(2)
C29 0.070(4) 0.045(3) 0.066(4) 0.005(3) 0.018(3) -0.003(3)
Cl1 0.1086(12) 0.0918(13) 0.1228(14) -0.0065(11) 0.0664(11) -0.0345(10)
Cl2 0.1313(16) 0.1063(14) 0.1184(15) 0.0458(12) -0.0569(13) -0.0311(13)
Cl3 0.152(2) 0.136(3) 0.0787(15) -0.0237(17) 0.0161(15) -0.019(2)
Cl4 0.143(3) 0.0784(17) 0.0906(19) 0.0072(15) -0.0008(18) 0.0048(17)
Cl3D 0.152(2) 0.136(3) 0.0787(15) -0.0237(17) 0.0161(15) -0.019(2)
Cl4D 0.143(3) 0.0784(17) 0.0906(19) 0.0072(15) -0.0008(18) 0.0048(17)
Cl5 0.106(4) 0.262(7) 0.293(8) 0.180(6) 0.066(5) 0.041(5)
Cl6 0.114(3) 0.209(4) 0.446(12) 0.136(5) 0.072(5) 0.039(3)
Cl5D 0.103(4) 0.148(5) 0.392(12) 0.015(6) 0.042(6) -0.013(4)
Cl6D 0.114(3) 0.209(4) 0.446(12) 0.136(5) 0.072(5) 0.039(3)

loop_
_atom_type_symbol
_atom_type_description
_atom_type_scat_dispersion_real
_atom_type_scat_dispersion_imag
_atom_type_scat_source
C C 0.0033 0.0016 'International Tables Vol C Tables 4.2.6.8 and 6.1.1.4'
H H 0.0000 0.0000 'International Tables Vol C Tables 4.2.6.8 and 6.1.1.4'
O O 0.0106 0.0060 'International Tables Vol C Tables 4.2.6.8 and 6.1.1.4'
P P 0.1023 0.0942 'International Tables Vol C Tables 4.2.6.8 and 6.1.1.4'
Cl Cl 0.1484 0.1585 'International Tables Vol C Tables 4.2.6.8 and 6.1.1.4'
Mn Mn 0.3368 0.7283 'International Tables Vol C Tables 4.2.6.8 and 6.1.1.4'

loop_
_geom_angle_atom_site_label_1
_geom_angle_atom_site_label_2
_geom_angle_atom_site_label_3
_geom_angle
_geom_angle_site_symmetry_1
_geom_angle_site_symmetry_3
_geom_angle_publ_flag
O10 Mn1 O11 84.90(11) . . ?
O10 Mn1 O9 93.98(11) . . ?
O11 Mn1 O9 90.81(11) . . ?
O10 Mn1 O9 172.92(10) . 8_657 ?
O11 Mn1 O9 101.79(10) . 8_657 ?
O9 Mn1 O9 83.71(11) . 8_657 ?
O10 Mn1 O6 92.95(11) . . ?
O11 Mn1 O6 95.10(11) . . ?
O9 Mn1 O6 171.26(10) . . ?
O9 Mn1 O6 88.78(10) 8_657 . ?
O10 Mn1 O9 92.51(10) . 7_567 ?
O11 Mn1 O9 172.39(11) . 7_567 ?
O9 Mn1 O9 82.22(11) . 7_567 ?
O9 Mn1 O9 80.56(10) 8_657 7_567 ?
O6 Mn1 O9 92.17(10) . 7_567 ?
O10 Mn1 Mn3 42.73(7) . . ?
O11 Mn1 Mn3 44.03(8) . . ?
O9 Mn1 Mn3 103.19(7) . . ?
O9 Mn1 Mn3 144.33(7) 8_657 . ?
O6 Mn1 Mn3 85.52(8) . . ?
O9 Mn1 Mn3 134.76(7) 7_567 . ?
O10 Mn1 Mn1 88.06(8) . 7_567 ?
O11 Mn1 Mn1 131.16(8) . 7_567 ?
O9 Mn1 Mn1 41.55(7) . 7_567 ?
O9 Mn1 Mn1 85.78(7) 8_657 7_567 ?
O6 Mn1 Mn1 133.56(8) . 7_567 ?
O9 Mn1 Mn1 41.44(7) 7_567 7_567 ?
Mn3 Mn1 Mn1 122.65(3) . 7_567 ?
O10 Mn1 Mn1 137.16(8) . 8_657 ?
O11 Mn1 Mn1 92.23(8) . 8_657 ?
O9 Mn1 Mn1 43.24(7) . 8_657 ?
O9 Mn1 Mn1 41.26(7) 8_657 8_657 ?
O6 Mn1 Mn1 129.84(8) . 8_657 ?
O9 Mn1 Mn1 84.79(7) 7_567 8_657 ?
Mn3 Mn1 Mn1 129.67(3) . 8_657 ?
Mn1 Mn1 Mn1 62.26(2) 7_567 8_657 ?
O10 Mn1 Mn1 132.11(8) . 2 ?
O11 Mn1 Mn1 142.71(8) . 2 ?
O9 Mn1 Mn1 83.21(7) . 2 ?
O9 Mn1 Mn1 41.04(7) 8_657 2 ?
O6 Mn1 Mn1 88.20(7) . 2 ?
O9 Mn1 Mn1 39.65(7) 7_567 2 ?
Mn3 Mn1 Mn1 171.45(2) . 2 ?
Mn1 Mn1 Mn1 58.869(11) 7_567 2 ?
Mn1 Mn1 Mn1 58.869(11) 8_657 2 ?
O10 Mn2 O1 169.71(12) . . ?
O10 Mn2 O11 95.78(10) . 7_567 ?
O1 Mn2 O11 90.59(11) . 7_567 ?
O10 Mn2 O7 89.37(11) . . ?
O1 Mn2 O7 83.88(12) . . ?
O11 Mn2 O7 173.96(11) 7_567 . ?
O10 Mn2 O3 94.04(11) . . ?
O1 Mn2 O3 93.76(11) . . ?
O11 Mn2 O3 92.43(11) 7_567 . ?
O7 Mn2 O3 90.35(12) . . ?
O10 Mn2 O12 87.53(10) . . ?
O1 Mn2 O12 84.51(11) . . ?
O11 Mn2 O12 88.82(10) 7_567 . ?
O7 Mn2 O12 88.26(11) . . ?
O3 Mn2 O12 177.89(11) . . ?
O10 Mn3 O11 82.06(10) . . ?
O10 Mn3 O2 176.37(11) . 8_657 ?
O11 Mn3 O2 94.92(11) . 8_657 ?
O10 Mn3 O8 94.06(11) . . ?
O11 Mn3 O8 172.40(12) . . ?
O2 Mn3 O8 88.71(12) 8_657 . ?
O10 Mn3 O4 92.39(10) . . ?
O11 Mn3 O4 96.23(11) . . ?
O2 Mn3 O4 89.93(11) 8_657 . ?
O8 Mn3 O4 90.44(11) . . ?
O10 Mn3 O5 90.22(11) . . ?
O11 Mn3 O5 88.77(11) . . ?
O2 Mn3 O5 87.70(12) 8_657 . ?
O8 Mn3 O5 84.70(11) . . ?
O4 Mn3 O5 174.64(10) . . ?
O10 Mn3 Mn1 41.76(7) . . ?
O11 Mn3 Mn1 42.06(7) . . ?
O2 Mn3 Mn1 134.80(9) 8_657 . ?
O8 Mn3 Mn1 132.37(8) . . ?
O4 Mn3 Mn1 105.13(7) . . ?
O5 Mn3 Mn1 79.90(7) . . ?
Mn1 O9 Mn1 97.18(10) . 7_567 ?
Mn1 O9 Mn1 95.32(10) . 8_657 ?
Mn1 O9 Mn1 99.31(10) 7_567 8_657 ?
Mn1 O10 Mn2 133.08(13) . . ?
Mn1 O10 Mn3 95.51(11) . . ?
Mn2 O10 Mn3 130.00(13) . . ?
Mn1 O11 Mn3 93.91(11) . . ?
Mn1 O11 Mn2 127.19(13) . 8_657 ?
Mn3 O11 Mn2 129.35(13) . 8_657 ?
Mn2 O12 H12O 111.2 . . ?
Mn2 O12 H12P 104.7 . . ?
H12O O12 H12P 106.1 . . ?
O1 P1 O2 115.40(16) . . ?
O1 P1 C1 110.66(19) . . ?
O2 P1 C1 107.9(2) . . ?
O1 P1 C7 105.7(2) . . ?
O2 P1 C7 110.51(19) . . ?
C1 P1 C7 106.3(2) . . ?
P1 O1 Mn2 137.39(18) . . ?
P1 O2 Mn3 126.21(18) . 7_567 ?
C6 C1 C2 118.1(5) . . ?
C6 C1 P1 121.4(4) . . ?
C2 C1 P1 120.5(4) . . ?
C3 C2 C1 120.6(6) . . ?
C3 C2 H2A 119.7 . . ?
C1 C2 H2A 119.7 . . ?
C4 C3 C2 118.8(6) . . ?
C4 C3 H3A 120.6 . . ?
C2 C3 H3A 120.6 . . ?
C5 C4 C3 121.9(6) . . ?
C5 C4 H4A 119.0 . . ?
C3 C4 H4A 119.0 . . ?
C4 C5 C6 120.1(6) . . ?
C4 C5 H5A 119.9 . . ?
C6 C5 H5A 119.9 . . ?
C1 C6 C5 120.5(6) . . ?
C1 C6 H6A 119.8 . . ?
C5 C6 H6A 119.8 . . ?
C12 C7 C8 120.4(5) . . ?
C12 C7 P1 121.7(4) . . ?
C8 C7 P1 117.8(4) . . ?
C7 C8 C9 118.3(6) . . ?
C7 C8 H8A 120.9 . . ?
C9 C8 H8A 120.9 . . ?
C10 C9 C8 120.8(6) . . ?
C10 C9 H9A 119.6 . . ?
C8 C9 H9A 119.6 . . ?
C9 C10 C11 121.5(6) . . ?
C9 C10 H10A 119.3 . . ?
C11 C10 H10A 119.3 . . ?
C10 C11 C12 119.3(7) . . ?
C10 C11 H11A 120.3 . . ?
C12 C11 H11A 120.3 . . ?
C7 C12 C11 119.7(6) . . ?
C7 C12 H12A 120.2 . . ?
C11 C12 H12A 120.2 . . ?
O3 P2 O4 116.24(16) . . ?
O3 P2 C19 107.62(19) . . ?
O4 P2 C19 107.24(18) . . ?
O3 P2 C13 109.43(18) . . ?
O4 P2 C13 108.46(17) . . ?
C19 P2 C13 107.51(19) . . ?
P2 O3 Mn2 135.85(18) . . ?
P2 O4 Mn3 124.58(16) . . ?
C14 C13 C18 119.1(4) . . ?
C14 C13 P2 121.9(3) . . ?
C18 C13 P2 118.9(3) . . ?
C13 C14 C15 119.9(4) . . ?
C13 C14 H14A 120.1 . . ?
C15 C14 H14A 120.1 . . ?
C16 C15 C14 120.3(5) . . ?
C16 C15 H15A 119.9 . . ?
C14 C15 H15A 119.9 . . ?
C17 C16 C15 119.9(5) . . ?
C17 C16 H16A 120.1 . . ?
C15 C16 H16A 120.1 . . ?
C16 C17 C18 120.3(5) . . ?
C16 C17 H17A 119.8 . . ?
C18 C17 H17A 119.8 . . ?
C17 C18 C13 120.6(5) . . ?
C17 C18 H18A 119.7 . . ?
C13 C18 H18A 119.7 . . ?
C24 C19 C20 118.1(5) . . ?
C24 C19 P2 120.6(3) . . ?
C20 C19 P2 121.3(4) . . ?
C21 C20 C19 119.7(5) . . ?
C21 C20 H20A 120.1 . . ?
C19 C20 H20A 120.1 . . ?
C22 C21 C20 122.9(6) . . ?
C22 C21 H21A 118.5 . . ?
C20 C21 H21A 118.5 . . ?
C21 C22 C23 119.1(5) . . ?
C21 C22 H22A 120.5 . . ?
C23 C22 H22A 120.5 . . ?
C24 C23 C22 119.3(5) . . ?
C24 C23 H23A 120.3 . . ?
C22 C23 H23A 120.3 . . ?
C23 C24 C19 120.9(5) . . ?
C23 C24 H24A 119.6 . . ?
C19 C24 H24A 119.6 . . ?
C25 O5 Mn3 121.9(3) . . ?
C25 O6 Mn1 127.5(2) . . ?
O5 C25 O6 125.0(4) . . ?
O5 C25 C26 121.0(4) . . ?
O6 C25 C26 114.0(4) . . ?
C25 C26 H26A 109.5 . . ?
C25 C26 H26B 109.5 . . ?
H26A C26 H26B 109.5 . . ?
C25 C26 H26C 109.5 . . ?
H26A C26 H26C 109.5 . . ?
H26B C26 H26C 109.5 . . ?
C27 O7 Mn2 132.8(3) . . ?
C27 O8 Mn3 131.6(3) . . ?
O7 C27 O8 127.2(4) . . ?
O7 C27 C28 117.7(4) . . ?
O8 C27 C28 115.0(4) . . ?
C27 C28 H28A 109.5 . . ?
C27 C28 H28B 109.5 . . ?
H28A C28 H28B 109.5 . . ?
C27 C28 H28C 109.5 . . ?
H28A C28 H28C 109.5 . . ?
H28B C28 H28C 109.5 . . ?
Cl2 C29 Cl1 111.8(3) . . ?
Cl2 C29 H29A 109.3 . . ?
Cl1 C29 H29A 109.3 . . ?
Cl2 C29 H29B 109.3 . . ?
Cl1 C29 H29B 109.3 . . ?
H29A C29 H29B 107.9 . . ?
Cl4 C30 Cl3 111.7(5) . . ?
Cl4 C30 H30A 109.3 . . ?
Cl3 C30 H30A 109.3 . . ?
Cl4 C30 H30B 109.3 . . ?
Cl3 C30 H30B 109.3 . . ?
H30A C30 H30B 108.0 . . ?
Cl3D C30D Cl4D 105.7(5) . . ?
Cl3D C30D H30C 110.6 . . ?
Cl4D C30D H30C 110.6 . . ?
Cl3D C30D H30D 110.6 . . ?
Cl4D C30D H30D 110.6 . . ?
H30C C30D H30D 108.7 . . ?
Cl5 C31 Cl6 111.1(7) . . ?
Cl5 C31 H31A 109.4 . . ?
Cl6 C31 H31A 109.4 . . ?
Cl5 C31 H31B 109.4 . . ?
Cl6 C31 H31B 109.4 . . ?
H31A C31 H31B 108.0 . . ?
Cl6D C31D Cl5D 111.7(6) . . ?
Cl6D C31D H31C 109.3 . . ?
Cl5D C31D H31C 109.3 . . ?
Cl6D C31D H31D 109.3 . . ?
Cl5D C31D H31D 109.3 . . ?
H31C C31D H31D 108.0 . . ?

loop_
_geom_bond_atom_site_label_1
_geom_bond_atom_site_label_2
_geom_bond_distance
_geom_bond_site_symmetry_2
_geom_bond_publ_flag
Mn1 O10 1.855(2) . ?
Mn1 O11 1.862(2) . ?
Mn1 O9 1.894(2) . ?
Mn1 O9 1.905(2) 8_657 ?
Mn1 O6 1.915(3) . ?
Mn1 O9 1.960(2) 7_567 ?
Mn1 Mn3 2.7726(8) . ?
Mn1 Mn1 2.8492(9) 7_567 ?
Mn1 Mn1 2.8492(9) 8_657 ?
Mn1 Mn1 2.9461(10) 2 ?
Mn2 O10 1.873(2) . ?
Mn2 O1 1.910(3) . ?
Mn2 O11 1.992(3) 7_567 ?
Mn2 O7 1.998(3) . ?
Mn2 O3 2.066(3) . ?
Mn2 O12 2.208(3) . ?
Mn3 O10 1.890(2) . ?
Mn3 O11 1.932(2) . ?
Mn3 O2 1.935(3) 8_657 ?
Mn3 O8 1.963(3) . ?
Mn3 O4 2.167(3) . ?
Mn3 O5 2.195(3) . ?
O9 Mn1 1.905(2) 7_567 ?
O9 Mn1 1.960(2) 8_657 ?
O11 Mn2 1.992(3) 8_657 ?
O12 H12O 0.8334 . ?
O12 H12P 0.8380 . ?
P1 O1 1.511(3) . ?
P1 O2 1.518(3) . ?
P1 C1 1.775(5) . ?
P1 C7 1.804(5) . ?
O2 Mn3 1.935(3) 7_567 ?
C1 C6 1.378(7) . ?
C1 C2 1.405(8) . ?
C2 C3 1.384(8) . ?
C2 H2A 0.9500 . ?
C3 C4 1.372(9) . ?
C3 H3A 0.9500 . ?
C4 C5 1.333(9) . ?
C4 H4A 0.9500 . ?
C5 C6 1.392(8) . ?
C5 H5A 0.9500 . ?
C6 H6A 0.9500 . ?
C7 C12 1.373(8) . ?
C7 C8 1.405(7) . ?
C8 C9 1.411(8) . ?
C8 H8A 0.9500 . ?
C9 C10 1.331(12) . ?
C9 H9A 0.9500 . ?
C10 C11 1.384(10) . ?
C10 H10A 0.9500 . ?
C11 C12 1.402(8) . ?
C11 H11A 0.9500 . ?
C12 H12A 0.9500 . ?
P2 O3 1.492(3) . ?
P2 O4 1.528(3) . ?
P2 C19 1.794(5) . ?
P2 C13 1.800(4) . ?
C13 C14 1.388(6) . ?
C13 C18 1.390(6) . ?
C14 C15 1.393(6) . ?
C14 H14A 0.9500 . ?
C15 C16 1.381(7) . ?
C15 H15A 0.9500 . ?
C16 C17 1.374(8) . ?
C16 H16A 0.9500 . ?
C17 C18 1.380(7) . ?
C17 H17A 0.9500 . ?
C18 H18A 0.9500 . ?
C19 C24 1.388(6) . ?
C19 C20 1.394(7) . ?
C20 C21 1.368(8) . ?
C20 H20A 0.9500 . ?
C21 C22 1.332(9) . ?
C21 H21A 0.9500 . ?
C22 C23 1.399(8) . ?
C22 H22A 0.9500 . ?
C23 C24 1.388(7) . ?
C23 H23A 0.9500 . ?
C24 H24A 0.9500 . ?
O5 C25 1.236(5) . ?
O6 C25 1.306(5) . ?
C25 C26 1.493(6) . ?
C26 H26A 0.9800 . ?
C26 H26B 0.9800 . ?
C26 H26C 0.9800 . ?
O7 C27 1.239(5) . ?
O8 C27 1.271(5) . ?
C27 C28 1.515(6) . ?
C28 H28A 0.9800 . ?
C28 H28B 0.9800 . ?
C28 H28C 0.9800 . ?
C29 Cl2 1.727(6) . ?
C29 Cl1 1.752(6) . ?
C29 H29A 0.9900 . ?
C29 H29B 0.9900 . ?
C30 Cl4 1.733(6) . ?
C30 Cl3 1.754(6) . ?
C30 H30A 0.9900 . ?
C30 H30B 0.9900 . ?
C30D Cl3D 1.765(7) . ?
C30D Cl4D 1.769(7) . ?
C30D H30C 0.9900 . ?
C30D H30D 0.9900 . ?
C31 Cl5 1.745(8) . ?
C31 Cl6 1.768(9) . ?
C31 H31A 0.9900 . ?
C31 H31B 0.9900 . ?
C31D Cl6D 1.754(8) . ?
C31D Cl5D 1.768(8) . ?
C31D H31C 0.9900 . ?
C31D H31D 0.9900 . ?

loop_
_geom_hbond_atom_site_label_D
_geom_hbond_atom_site_label_H
_geom_hbond_atom_site_label_A
_geom_hbond_distance_DH
_geom_hbond_distance_HA
_geom_hbond_distance_DA
_geom_hbond_angle_DHA
_geom_hbond_site_symmetry_A
O12 H12O O9 0.83 2.16 2.804(3) 134.0 7_567
O12 H12P O4 0.84 1.90 2.709(4) 161.2 7_567

loop_
_geom_torsion_atom_site_label_1
_geom_torsion_atom_site_label_2
_geom_torsion_atom_site_label_3
_geom_torsion_atom_site_label_4
_geom_torsion
_geom_torsion_site_symmetry_1
_geom_torsion_site_symmetry_2
_geom_torsion_site_symmetry_3
_geom_torsion_site_symmetry_4
_geom_torsion_publ_flag
O11 Mn1 Mn3 O10 158.66(16) . . . . ?
O9 Mn1 Mn3 O10 81.46(14) . . . . ?
O9 Mn1 Mn3 O10 179.12(17) 8_657 . . . ?
O6 Mn1 Mn3 O10 -99.26(14) . . . . ?
O9 Mn1 Mn3 O10 -10.64(15) 7_567 . . . ?
Mn1 Mn1 Mn3 O10 41.16(12) 7_567 . . . ?
Mn1 Mn1 Mn3 O10 120.40(12) 8_657 . . . ?
Mn1 Mn1 Mn3 O10 -56.4(2) 2 . . . ?
O10 Mn1 Mn3 O11 -158.66(16) . . . . ?
O9 Mn1 Mn3 O11 -77.21(13) . . . . ?
O9 Mn1 Mn3 O11 20.46(17) 8_657 . . . ?
O6 Mn1 Mn3 O11 102.08(14) . . . . ?
O9 Mn1 Mn3 O11 -169.30(15) 7_567 . . . ?
Mn1 Mn1 Mn3 O11 -117.50(12) 7_567 . . . ?
Mn1 Mn1 Mn3 O11 -38.26(12) 8_657 . . . ?
Mn1 Mn1 Mn3 O11 144.9(2) 2 . . . ?
O10 Mn1 Mn3 O2 178.30(18) . . . 8_657 ?
O11 Mn1 Mn3 O2 -23.03(17) . . . 8_657 ?
O9 Mn1 Mn3 O2 -100.24(15) . . . 8_657 ?
O9 Mn1 Mn3 O2 -2.57(19) 8_657 . . 8_657 ?
O6 Mn1 Mn3 O2 79.05(15) . . . 8_657 ?
O9 Mn1 Mn3 O2 167.66(16) 7_567 . . 8_657 ?
Mn1 Mn1 Mn3 O2 -140.53(13) 7_567 . . 8_657 ?
Mn1 Mn1 Mn3 O2 -61.29(14) 8_657 . . 8_657 ?
Mn1 Mn1 Mn3 O2 121.9(2) 2 . . 8_657 ?
O10 Mn1 Mn3 O8 28.67(17) . . . . ?
O11 Mn1 Mn3 O8 -172.66(17) . . . . ?
O9 Mn1 Mn3 O8 110.13(14) . . . . ?
O9 Mn1 Mn3 O8 -152.20(17) 8_657 . . . ?
O6 Mn1 Mn3 O8 -70.58(14) . . . . ?
O9 Mn1 Mn3 O8 18.03(16) 7_567 . . . ?
Mn1 Mn1 Mn3 O8 69.84(13) 7_567 . . . ?
Mn1 Mn1 Mn3 O8 149.08(12) 8_657 . . . ?
Mn1 Mn1 Mn3 O8 -27.7(2) 2 . . . ?
O10 Mn1 Mn3 O4 -76.24(14) . . . . ?
O11 Mn1 Mn3 O4 82.43(13) . . . . ?
O9 Mn1 Mn3 O4 5.22(10) . . . . ?
O9 Mn1 Mn3 O4 102.89(15) 8_657 . . . ?
O6 Mn1 Mn3 O4 -175.49(11) . . . . ?
O9 Mn1 Mn3 O4 -86.88(13) 7_567 . . . ?
Mn1 Mn1 Mn3 O4 -35.07(8) 7_567 . . . ?
Mn1 Mn1 Mn3 O4 44.17(8) 8_657 . . . ?
Mn1 Mn1 Mn3 O4 -132.65(19) 2 . . . ?
O10 Mn1 Mn3 O5 101.85(14) . . . . ?
O11 Mn1 Mn3 O5 -99.49(14) . . . . ?
O9 Mn1 Mn3 O5 -176.69(10) . . . . ?
O9 Mn1 Mn3 O5 -79.03(15) 8_657 . . . ?
O6 Mn1 Mn3 O5 2.60(11) . . . . ?
O9 Mn1 Mn3 O5 91.21(13) 7_567 . . . ?
Mn1 Mn1 Mn3 O5 143.01(8) 7_567 . . . ?
Mn1 Mn1 Mn3 O5 -137.75(8) 8_657 . . . ?
Mn1 Mn1 Mn3 O5 45.4(2) 2 . . . ?
O10 Mn1 O9 Mn1 -82.55(11) . . . 7_567 ?
O11 Mn1 O9 Mn1 -167.50(11) . . . 7_567 ?
O9 Mn1 O9 Mn1 90.732(18) 8_657 . . 7_567 ?
O6 Mn1 O9 Mn1 59.9(7) . . . 7_567 ?
O9 Mn1 O9 Mn1 9.44(10) 7_567 . . 7_567 ?
Mn3 Mn1 O9 Mn1 -124.82(8) . . . 7_567 ?
Mn1 Mn1 O9 Mn1 100.11(12) 8_657 . . 7_567 ?
Mn1 Mn1 O9 Mn1 49.41(7) 2 . . 7_567 ?
O10 Mn1 O9 Mn1 177.34(10) . . . 8_657 ?
O11 Mn1 O9 Mn1 92.39(11) . . . 8_657 ?
O9 Mn1 O9 Mn1 -9.38(10) 8_657 . . 8_657 ?
O6 Mn1 O9 Mn1 -40.3(7) . . . 8_657 ?
O9 Mn1 O9 Mn1 -90.668(17) 7_567 . . 8_657 ?
Mn3 Mn1 O9 Mn1 135.07(7) . . . 8_657 ?
Mn1 Mn1 O9 Mn1 -100.11(12) 7_567 . . 8_657 ?
Mn1 Mn1 O9 Mn1 -50.70(7) 2 . . 8_657 ?
O11 Mn1 O10 Mn2 152.3(2) . . . . ?
O9 Mn1 O10 Mn2 61.80(19) . . . . ?
O9 Mn1 O10 Mn2 -8.9(10) 8_657 . . . ?
O6 Mn1 O10 Mn2 -112.87(19) . . . . ?
O9 Mn1 O10 Mn2 -20.6(2) 7_567 . . . ?
Mn3 Mn1 O10 Mn2 167.0(3) . . . . ?
Mn1 Mn1 O10 Mn2 20.65(18) 7_567 . . . ?
Mn1 Mn1 O10 Mn2 64.5(2) 8_657 . . . ?
Mn1 Mn1 O10 Mn2 -22.6(2) 2 . . . ?
O11 Mn1 O10 Mn3 -14.71(11) . . . . ?
O9 Mn1 O10 Mn3 -105.17(11) . . . . ?
O9 Mn1 O10 Mn3 -175.8(8) 8_657 . . . ?
O6 Mn1 O10 Mn3 80.15(12) . . . . ?
O9 Mn1 O10 Mn3 172.46(11) 7_567 . . . ?
Mn1 Mn1 O10 Mn3 -146.32(9) 7_567 . . . ?
Mn1 Mn1 O10 Mn3 -102.49(11) 8_657 . . . ?
Mn1 Mn1 O10 Mn3 170.38(3) 2 . . . ?
O1 Mn2 O10 Mn1 104.4(6) . . . . ?
O11 Mn2 O10 Mn1 -23.5(2) 7_567 . . . ?
O7 Mn2 O10 Mn1 153.4(2) . . . . ?
O3 Mn2 O10 Mn1 -116.34(19) . . . . ?
O12 Mn2 O10 Mn1 65.07(19) . . . . ?
O1 Mn2 O10 Mn3 -92.6(6) . . . . ?
O11 Mn2 O10 Mn3 139.48(18) 7_567 . . . ?
O7 Mn2 O10 Mn3 -43.68(19) . . . . ?
O3 Mn2 O10 Mn3 46.63(19) . . . . ?
O12 Mn2 O10 Mn3 -131.96(18) . . . . ?
O11 Mn3 O10 Mn1 14.25(11) . . . . ?
O2 Mn3 O10 Mn1 -19(2) 8_657 . . . ?
O8 Mn3 O10 Mn1 -159.18(12) . . . . ?
O4 Mn3 O10 Mn1 110.21(11) . . . . ?
O5 Mn3 O10 Mn1 -74.48(11) . . . . ?
O11 Mn3 O10 Mn2 -153.34(19) . . . . ?
O2 Mn3 O10 Mn2 173.1(18) 8_657 . . . ?
O8 Mn3 O10 Mn2 33.23(19) . . . . ?
O4 Mn3 O10 Mn2 -57.38(18) . . . . ?
O5 Mn3 O10 Mn2 117.93(18) . . . . ?
Mn1 Mn3 O10 Mn2 -167.6(2) . . . . ?
O10 Mn1 O11 Mn3 14.35(11) . . . . ?
O9 Mn1 O11 Mn3 108.28(11) . . . . ?
O9 Mn1 O11 Mn3 -167.98(10) 8_657 . . . ?
O6 Mn1 O11 Mn3 -78.16(11) . . . . ?
O9 Mn1 O11 Mn3 84.7(8) 7_567 . . . ?
Mn1 Mn1 O11 Mn3 97.28(10) 7_567 . . . ?
Mn1 Mn1 O11 Mn3 151.51(8) 8_657 . . . ?
Mn1 Mn1 O11 Mn3 -171.89(4) 2 . . . ?
O10 Mn1 O11 Mn2 -133.83(17) . . . 8_657 ?
O9 Mn1 O11 Mn2 -39.90(17) . . . 8_657 ?
O9 Mn1 O11 Mn2 43.84(18) 8_657 . . 8_657 ?
O6 Mn1 O11 Mn2 133.66(16) . . . 8_657 ?
O9 Mn1 O11 Mn2 -63.5(8) 7_567 . . 8_657 ?
Mn3 Mn1 O11 Mn2 -148.2(2) . . . 8_657 ?
Mn1 Mn1 O11 Mn2 -50.9(2) 7_567 . . 8_657 ?
Mn1 Mn1 O11 Mn2 3.33(15) 8_657 . . 8_657 ?
Mn1 Mn1 O11 Mn2 39.9(2) 2 . . 8_657 ?
O10 Mn3 O11 Mn1 -14.16(11) . . . . ?
O2 Mn3 O11 Mn1 163.82(12) 8_657 . . . ?
O8 Mn3 O11 Mn1 45.5(9) . . . . ?
O4 Mn3 O11 Mn1 -105.71(11) . . . . ?
O5 Mn3 O11 Mn1 76.23(11) . . . . ?
O10 Mn3 O11 Mn2 132.93(18) . . . 8_657 ?
O2 Mn3 O11 Mn2 -49.08(18) 8_657 . . 8_657 ?
O8 Mn3 O11 Mn2 -167.4(8) . . . 8_657 ?
O4 Mn3 O11 Mn2 41.38(17) . . . 8_657 ?
O5 Mn3 O11 Mn2 -136.67(17) . . . 8_657 ?
Mn1 Mn3 O11 Mn2 147.1(2) . . . 8_657 ?
O2 P1 O1 Mn2 38.2(3) . . . . ?
C1 P1 O1 Mn2 -84.7(3) . . . . ?
C7 P1 O1 Mn2 160.6(2) . . . . ?
O10 Mn2 O1 P1 -159.0(5) . . . . ?
O11 Mn2 O1 P1 -30.7(3) 7_567 . . . ?
O7 Mn2 O1 P1 151.8(3) . . . . ?
O3 Mn2 O1 P1 61.8(3) . . . . ?
O12 Mn2 O1 P1 -119.4(3) . . . . ?
O1 P1 O2 Mn3 11.6(3) . . . 7_567 ?
C1 P1 O2 Mn3 135.9(2) . . . 7_567 ?
C7 P1 O2 Mn3 -108.3(2) . . . 7_567 ?
O1 P1 C1 C6 -59.1(4) . . . . ?
O2 P1 C1 C6 173.8(4) . . . . ?
C7 P1 C1 C6 55.2(5) . . . . ?
O1 P1 C1 C2 121.2(4) . . . . ?
O2 P1 C1 C2 -5.9(5) . . . . ?
C7 P1 C1 C2 -124.4(4) . . . . ?
C6 C1 C2 C3 1.5(8) . . . . ?
P1 C1 C2 C3 -178.8(5) . . . . ?
C1 C2 C3 C4 -1.3(10) . . . . ?
C2 C3 C4 C5 1.0(10) . . . . ?
C3 C4 C5 C6 -0.8(9) . . . . ?
C2 C1 C6 C5 -1.4(8) . . . . ?
P1 C1 C6 C5 179.0(4) . . . . ?
C4 C5 C6 C1 1.0(9) . . . . ?
O1 P1 C7 C12 -2.4(4) . . . . ?
O2 P1 C7 C12 123.1(4) . . . . ?
C1 P1 C7 C12 -120.1(4) . . . . ?
O1 P1 C7 C8 -179.6(4) . . . . ?
O2 P1 C7 C8 -54.1(4) . . . . ?
C1 P1 C7 C8 62.7(4) . . . . ?
C12 C7 C8 C9 0.5(8) . . . . ?
P1 C7 C8 C9 177.8(4) . . . . ?
C7 C8 C9 C10 -0.8(9) . . . . ?
C8 C9 C10 C11 0.7(10) . . . . ?
C9 C10 C11 C12 -0.3(10) . . . . ?
C8 C7 C12 C11 -0.1(8) . . . . ?
P1 C7 C12 C11 -177.2(4) . . . . ?
C10 C11 C12 C7 -0.1(9) . . . . ?
O4 P2 O3 Mn2 18.6(3) . . . . ?
C19 P2 O3 Mn2 138.8(3) . . . . ?
C13 P2 O3 Mn2 -104.7(3) . . . . ?
O10 Mn2 O3 P2 -19.3(3) . . . . ?
O1 Mn2 O3 P2 154.0(3) . . . . ?
O11 Mn2 O3 P2 -115.3(3) 7_567 . . . ?
O7 Mn2 O3 P2 70.1(3) . . . . ?
O12 Mn2 O3 P2 119(3) . . . . ?
O3 P2 O4 Mn3 -34.1(2) . . . . ?
C19 P2 O4 Mn3 -154.50(18) . . . . ?
C13 P2 O4 Mn3 89.7(2) . . . . ?
O10 Mn3 O4 P2 46.86(18) . . . . ?
O11 Mn3 O4 P2 129.12(18) . . . . ?
O2 Mn3 O4 P2 -135.94(19) 8_657 . . . ?
O8 Mn3 O4 P2 -47.23(19) . . . . ?
O5 Mn3 O4 P2 -72.2(12) . . . . ?
Mn1 Mn3 O4 P2 87.21(17) . . . . ?
O3 P2 C13 C14 125.1(4) . . . . ?
O4 P2 C13 C14 -2.7(4) . . . . ?
C19 P2 C13 C14 -118.3(4) . . . . ?
O3 P2 C13 C18 -52.0(4) . . . . ?
O4 P2 C13 C18 -179.7(4) . . . . ?
C19 P2 C13 C18 64.6(4) . . . . ?
C18 C13 C14 C15 1.7(7) . . . . ?
P2 C13 C14 C15 -175.4(4) . . . . ?
C13 C14 C15 C16 -1.8(7) . . . . ?
C14 C15 C16 C17 0.2(8) . . . . ?
C15 C16 C17 C18 1.5(9) . . . . ?
C16 C17 C18 C13 -1.7(8) . . . . ?
C14 C13 C18 C17 0.1(7) . . . . ?
P2 C13 C18 C17 177.2(4) . . . . ?
O3 P2 C19 C24 175.9(3) . . . . ?
O4 P2 C19 C24 -58.4(4) . . . . ?
C13 P2 C19 C24 58.1(4) . . . . ?
O3 P2 C19 C20 -7.3(4) . . . . ?
O4 P2 C19 C20 118.4(4) . . . . ?
C13 P2 C19 C20 -125.1(4) . . . . ?
C24 C19 C20 C21 0.3(8) . . . . ?
P2 C19 C20 C21 -176.6(5) . . . . ?
C19 C20 C21 C22 -1.5(10) . . . . ?
C20 C21 C22 C23 1.4(10) . . . . ?
C21 C22 C23 C24 -0.2(8) . . . . ?
C22 C23 C24 C19 -1.0(7) . . . . ?
C20 C19 C24 C23 0.9(6) . . . . ?
P2 C19 C24 C23 177.8(3) . . . . ?
O10 Mn3 O5 C25 36.8(3) . . . . ?
O11 Mn3 O5 C25 -45.2(3) . . . . ?
O2 Mn3 O5 C25 -140.2(3) 8_657 . . . ?
O8 Mn3 O5 C25 130.9(3) . . . . ?
O4 Mn3 O5 C25 155.9(10) . . . . ?
Mn1 Mn3 O5 C25 -3.9(3) . . . . ?
O10 Mn1 O6 C25 -44.8(3) . . . . ?
O11 Mn1 O6 C25 40.4(3) . . . . ?
O9 Mn1 O6 C25 172.8(6) . . . . ?
O9 Mn1 O6 C25 142.1(3) 8_657 . . . ?
O9 Mn1 O6 C25 -137.4(3) 7_567 . . . ?
Mn3 Mn1 O6 C25 -2.7(3) . . . . ?
Mn1 Mn1 O6 C25 -134.9(3) 7_567 . . . ?
Mn1 Mn1 O6 C25 137.6(3) 8_657 . . . ?
Mn1 Mn1 O6 C25 -176.9(3) 2 . . . ?
Mn3 O5 C25 O6 3.5(5) . . . . ?
Mn3 O5 C25 C26 -174.9(3) . . . . ?
Mn1 O6 C25 O5 0.3(5) . . . . ?
Mn1 O6 C25 C26 178.8(3) . . . . ?
O10 Mn2 O7 C27 36.0(4) . . . . ?
O1 Mn2 O7 C27 -151.7(4) . . . . ?
O11 Mn2 O7 C27 -175.4(10) 7_567 . . . ?
O3 Mn2 O7 C27 -58.0(4) . . . . ?
O12 Mn2 O7 C27 123.6(4) . . . . ?
O10 Mn3 O8 C27 -0.3(4) . . . . ?
O11 Mn3 O8 C27 -59.3(10) . . . . ?
O2 Mn3 O8 C27 -177.9(4) 8_657 . . . ?
O4 Mn3 O8 C27 92.2(4) . . . . ?
O5 Mn3 O8 C27 -90.1(4) . . . . ?
Mn1 Mn3 O8 C27 -19.0(4) . . . . ?
Mn2 O7 C27 O8 -16.4(7) . . . . ?
Mn2 O7 C27 C28 165.5(3) . . . . ?
Mn3 O8 C27 O7 -7.1(7) . . . . ?
Mn3 O8 C27 C28 171.1(3) . . . . ?
